data_4108967
loop_
_publ_author_name
'Wakako Kaneko'
'Susumu Kitagawa'
'Masaaki Ohba'

_publ_contact_author_address
;
Department of Synthetic Chemistry and Biological Chemistry, 
Graduate School of Engineering, Kyoto University, Katsura, Nishikyo-ku, 
Kyoto 615-8510, Japan
;
_publ_contact_author_email ' ohba@sbchem.kyoto-u.ac.jp'
_publ_contact_author_fax ' 81-75-383-2732 '
_publ_contact_author_name ' Masaaki Ohba'
_publ_contact_author_phone ' 81-75-383-2807 '
_publ_section_title
;
 Chiral Cyanide-Bridged MnIIMnIII Ferrimagnets,
 [MnII(HL)(H2O)][MnIII(CN)6].2H2O (L = S- or R-1,2-diaminopropane):
 Syntheses, Structures, and Magnetic Behaviors
;
_journal_name_full 'Journal of the American Chemical Society'
_journal_page_first 248
_journal_page_last 249
_journal_paper_doi 10.1021/ja066140b
_journal_volume 129
_journal_year 2007
_chemical_formula_sum 'C9 H17 Mn2 N8 O3'
_chemical_formula_weight 395.16
_space_group_IT_number 19
_symmetry_cell_setting orthorhombic
_symmetry_Int_Tables_number 19
_symmetry_space_group_name_Hall 'P 2ac 2ab'
_symmetry_space_group_name_H-M 'P 21 21 21'
_audit_creation_date 'Thu Nov 30 17:30:19 2006'
_audit_creation_method 'by teXsan'
_cell_angle_alpha 90
_cell_angle_beta 90
_cell_angle_gamma 90
_cell_formula_units_Z 4
_cell_length_a 7.531(1)
_cell_length_b 14.291(2)
_cell_length_c 14.920(3)
_cell_measurement_reflns_used 5847
_cell_measurement_temperature 243.1
_cell_measurement_theta_max 27.5
_cell_measurement_theta_min 3.0
_cell_volume 1605.8(4)
_computing_cell_refinement CRYSTALCLEAR
_computing_data_collection CRYSTALCLEAR
_computing_data_reduction 'teXsan Ver. 1.11'
_computing_publication_material 'teXsan Ver. 1.11'
_computing_structure_refinement 'teXsan Ver. 1.10'
_computing_structure_solution directMethod
_diffrn_detector_area_resol_mean 14.63
_diffrn_measured_fraction_theta_full 0.9962
_diffrn_measured_fraction_theta_max 0.9962
_diffrn_measurement_device_type 'Rigaku/MSC Mercury CCD'
_diffrn_measurement_method \w
_diffrn_radiation_type 'Mo K\a'
_diffrn_radiation_wavelength 0.7107
_diffrn_reflns_av_R_equivalents 0.034
_diffrn_reflns_limit_h_max 9
_diffrn_reflns_limit_h_min -9
_diffrn_reflns_limit_k_max 18
_diffrn_reflns_limit_k_min -18
_diffrn_reflns_limit_l_max 19
_diffrn_reflns_limit_l_min -19
_diffrn_reflns_number 12921
_diffrn_reflns_theta_full 27.48
_diffrn_reflns_theta_max 27.48
_exptl_absorpt_coefficient_mu 1.596
_exptl_absorpt_correction_T_max 0.738
_exptl_absorpt_correction_T_min 0.738
_exptl_absorpt_correction_type none
_exptl_crystal_colour 'Dark Red'
_exptl_crystal_density_diffrn 1.634
_exptl_crystal_description Platelet
_exptl_crystal_size_max 0.210
_exptl_crystal_size_mid 0.200
_exptl_crystal_size_min 0.190
_refine_diff_density_max 1.21
_refine_diff_density_min -0.62
_refine_ls_abs_structure_Flack 0.00(1)
_refine_ls_extinction_method none
_refine_ls_goodness_of_fit_ref 1.000
_refine_ls_hydrogen_treatment noref
_refine_ls_number_parameters 191
_refine_ls_number_reflns 12659
_refine_ls_R_factor_gt 0.0320
_refine_ls_shift/su_max 0.0008
_refine_ls_structure_factor_coef Fsqd
_refine_ls_weighting_details 'w = 1/[\s^2^(Fo^2^) + (0.02800(Max(Fo^2^,0) + 2Fc^2^)/3)^2^]'
_refine_ls_weighting_scheme calc
_refine_ls_wR_factor_ref 0.0838
_reflns_number_gt 11484
_reflns_number_total 2102
_reflns_threshold_expression F^2^>2.0\s(F^2^)
_cod_data_source_file ja066140bsi20061130_060102.cif
_cod_data_source_block '_MnMnS-pn(1S)'
_cod_original_cell_volume 1605.7(5)
_cod_original_sg_symbol_H-M 'P 21 21 21 '
_cod_original_formula_sum 'C9 H17 N8 Mn2 O3 '
_cod_database_code 4108967

loop_
_symmetry_equiv_pos_as_xyz
x,y,z
1/2-x,-y,1/2+z
1/2+x,1/2-y,-z
-x,1/2+y,1/2-z

loop_
_atom_site_label
_atom_site_type_symbol
_atom_site_fract_x
_atom_site_fract_y
_atom_site_fract_z
_atom_site_U_iso_or_equiv
_atom_site_adp_type
_atom_site_occupancy
_atom_site_calc_flag
Mn(1) Mn 0.49924(5) 0.25738(1) 0.26193(1) 0.01420(4) Uani 1.00 d
Mn(2) Mn -0.00818(3) 0.50769(1) 0.19325(1) 0.01555(5) Uani 1.00 d
O(1) O 0.0512(1) 0.48965(7) 0.04684(7) 0.0282(3) Uani 1.00 d
O(2) O 0.5043(4) 0.1740(1) 0.5711(1) 0.1108(7) Uani 1.00 d
N(1) N 0.1992(2) 0.4019(1) 0.2165(1) 0.0331(4) Uani 1.00 d
N(2) N 0.7797(2) 0.4021(1) 0.1938(1) 0.0289(4) Uani 1.00 d
N(3) N 0.5295(4) 0.3536(1) 0.4492(1) 0.0663(6) Uani 1.00 d
N(4) N 0.4837(3) 0.15269(9) 0.07645(9) 0.0453(4) Uani 1.00 d
N(5) N 0.2176(2) 0.1144(1) 0.33423(10) 0.0272(4) Uani 1.00 d
N(6) N 0.7998(2) 0.1158(1) 0.3128(1) 0.0276(4) Uani 1.00 d
N(7) N -0.0656(2) 0.52306(9) 0.34464(9) 0.0281(3) Uani 1.00 d
N(8) N 0.0582(2) 0.4854(1) 0.5444(1) 0.0485(5) Uani 1.00 d
C(1) C 0.3080(2) 0.3477(1) 0.2308(1) 0.0220(4) Uani 1.00 d
C(2) C 0.6784(2) 0.3481(1) 0.2173(1) 0.0215(4) Uani 1.00 d
C(3) C 0.5189(3) 0.3183(1) 0.38123(10) 0.0309(4) Uani 1.00 d
C(4) C 0.4881(3) 0.19257(9) 0.14288(9) 0.0251(3) Uani 1.00 d
C(5) C 0.3199(2) 0.1683(1) 0.3094(1) 0.0211(4) Uani 1.00 d
C(6) C 0.6913(2) 0.1682(1) 0.2961(1) 0.0198(4) Uani 1.00 d
C(7) C 0.0355(2) 0.5848(1) 0.4059(1) 0.0285(4) Uani 1.00 d
C(8) C 0.0045(4) 0.6863(1) 0.38245(10) 0.0364(4) Uani 1.00 d
C(9) C -0.0117(3) 0.5721(1) 0.50415(10) 0.0404(4) Uani 1.00 d
H(1) H -0.0771 0.4673 0.3674 0.0258 Uiso 1.00 calc
H(2) H -0.1882 0.5436 0.3514 0.0258 Uiso 1.00 calc
H(3) H 0.1775 0.5660 0.3943 0.0258 Uiso 1.00 calc
H(4) H -0.1090 0.7127 0.4023 0.0258 Uiso 1.00 calc
H(5) H 0.0859 0.7230 0.4110 0.0258 Uiso 1.00 calc
H(6) H 0.0061 0.6971 0.3167 0.0258 Uiso 1.00 calc
H(7) H 0.0062 0.6238 0.5443 0.0258 Uiso 1.00 calc
H(8) H -0.1420 0.5842 0.5179 0.0258 Uiso 1.00 calc
H(9) H 0.0058 0.4811 0.6036 0.0258 Uiso 1.00 calc
H(10) H 0.1988 0.4861 0.5435 0.0258 Uiso 1.00 calc
H(11) H 0.0062 0.4305 0.5151 0.0258 Uiso 1.00 calc
H(12) H 0.0097 0.5420 0.0112 0.0258 Uiso 1.00 calc
H(13) H 0.0069 0.4419 0.0086 0.0258 Uiso 1.00 calc
H(14) H 0.5367 0.2326 0.5453 0.0260 Uiso 1.00 calc
H(15) H 0.4067 0.1486 0.5403 0.0258 Uiso 1.00 calc

loop_
_atom_site_aniso_label
_atom_site_aniso_U_11
_atom_site_aniso_U_22
_atom_site_aniso_U_33
_atom_site_aniso_U_12
_atom_site_aniso_U_13
_atom_site_aniso_U_23
Mn(1) 0.01278(8) 0.01088(9) 0.01894(9) 0.00044(10) -0.0003(1) 0.00094(7)
Mn(2) 0.01352(9) 0.01310(9) 0.02005(9) 0.0000(1) -0.0003(1) 0.00039(7)
O(1) 0.0425(6) 0.0238(5) 0.0182(5) 0.0010(5) 0.0008(4) -0.0036(4)
O(2) 0.173(2) 0.0513(9) 0.108(1) -0.016(2) 0.017(2) 0.0206(9)
N(1) 0.0252(7) 0.0260(8) 0.0481(10) 0.0093(6) -0.0040(7) 0.0064(7)
N(2) 0.0252(7) 0.0234(8) 0.0380(8) -0.0089(6) 0.0006(6) 0.0009(7)
N(3) 0.103(2) 0.0573(10) 0.0388(9) 0.011(1) -0.010(1) -0.0212(7)
N(4) 0.059(1) 0.0419(8) 0.0354(7) 0.003(1) -0.001(1) -0.0133(6)
N(5) 0.0259(7) 0.0250(8) 0.0308(8) -0.0077(6) -0.0006(6) 0.0022(7)
N(6) 0.0242(7) 0.0227(8) 0.0360(8) 0.0083(6) 0.0016(6) 0.0066(7)
N(7) 0.0370(7) 0.0253(6) 0.0220(6) -0.0052(6) -0.0028(5) 0.0056(5)
N(8) 0.0475(9) 0.063(1) 0.0344(8) -0.0058(8) -0.0091(7) 0.0176(8)
C(1) 0.0213(8) 0.0173(9) 0.0274(8) -0.0009(6) -0.0017(7) 0.0029(7)
C(2) 0.0178(8) 0.0210(9) 0.0256(9) 0.0004(6) -0.0028(6) 0.0011(7)
C(3) 0.037(1) 0.0265(7) 0.0294(7) 0.0041(9) -0.0009(8) -0.0033(6)
C(4) 0.0271(8) 0.0212(6) 0.0268(6) 0.0034(8) -0.0003(9) 0.0010(5)
C(5) 0.0180(8) 0.0212(9) 0.0242(8) 0.0007(6) -0.0044(7) -0.0034(7)
C(6) 0.0192(8) 0.0144(8) 0.0257(9) -0.0006(6) -0.0005(6) 0.0034(7)
C(7) 0.0263(9) 0.0373(8) 0.0219(6) 0.0005(7) -0.0012(6) -0.0022(6)
C(8) 0.0432(9) 0.0307(7) 0.0353(8) -0.002(1) 0.001(1) -0.0044(6)
C(9) 0.0454(10) 0.0544(10) 0.0215(7) 0.011(1) 0.0000(9) -0.0003(6)

loop_
_atom_type_symbol
_atom_type_description
_atom_type_scat_dispersion_real
_atom_type_scat_dispersion_imag
_atom_type_scat_source
C C 0.003 0.002
;International Tables for Crystallography
(1992, Vol. C, Tables 4.2.6.8 and 6.1.1.1)
;
H H 0.000 0.000
;International Tables for Crystallography
(1992, Vol. C, Table 6.1.1.2)
;
Mn Mn 0.337 0.728
;International Tables for Crystallography
(1992, Vol. C, Tables 4.2.6.8 and 6.1.1.1)
;
N N 0.006 0.003
;International Tables for Crystallography
(1992, Vol. C, Tables 4.2.6.8 and 6.1.1.1)
;
O O 0.011 0.006
;International Tables for Crystallography
(1992, Vol. C, Tables 4.2.6.8 and 6.1.1.1)
;

loop_
_geom_angle_atom_site_label_1
_geom_angle_atom_site_label_2
_geom_angle_atom_site_label_3
_geom_angle
_geom_angle_site_symmetry_1
_geom_angle_site_symmetry_3
_geom_angle_publ_flag
C(1) Mn(1) C(2) 89.45(5) . . yes
C(1) Mn(1) C(3) 88.78(8) . . yes
C(1) Mn(1) C(4) 93.58(7) . . yes
C(1) Mn(1) C(5) 90.39(8) . . yes
C(1) Mn(1) C(6) 178.60(8) . . yes
C(2) Mn(1) C(3) 87.90(8) . . yes
C(2) Mn(1) C(4) 91.89(7) . . yes
C(2) Mn(1) C(5) 178.60(8) . . yes
C(2) Mn(1) C(6) 90.57(8) . . yes
C(3) Mn(1) C(4) 177.62(9) . . yes
C(3) Mn(1) C(5) 90.70(8) . . yes
C(3) Mn(1) C(6) 89.82(8) . . yes
C(4) Mn(1) C(5) 89.51(7) . . yes
C(4) Mn(1) C(6) 87.81(7) . . yes
C(5) Mn(1) C(6) 89.55(5) . . yes
O(1) Mn(2) N(1) 86.18(5) . . yes
O(1) Mn(2) N(2) 93.99(5) . 1_455 yes
O(1) Mn(2) N(5) 92.32(5) . 4_555 yes
O(1) Mn(2) N(6) 84.19(5) . 4_655 yes
O(1) Mn(2) N(7) 178.65(4) . . yes
N(1) Mn(2) N(2) 92.50(5) . 1_455 yes
N(1) Mn(2) N(5) 178.50(6) . 4_555 yes
N(1) Mn(2) N(6) 89.03(5) . 4_655 yes
N(1) Mn(2) N(7) 92.50(5) . . yes
N(2) Mn(2) N(5) 87.49(5) 1_455 4_555 yes
N(2) Mn(2) N(6) 177.55(6) 1_455 4_655 yes
N(2) Mn(2) N(7) 85.73(5) 1_455 . yes
N(5) Mn(2) N(6) 90.94(5) 4_555 4_655 yes
N(5) Mn(2) N(7) 88.99(5) 4_555 . yes
N(6) Mn(2) N(7) 96.13(5) 4_655 . yes
Mn(2) N(1) C(1) 178.3(2) . . yes
Mn(2) N(2) C(2) 162.2(2) 1_655 . yes
Mn(2) N(5) C(5) 150.6(1) 4_545 . yes
Mn(2) N(6) C(6) 164.8(2) 4_645 . yes
Mn(2) N(7) C(7) 124.31(9) . . yes
Mn(1) C(1) N(1) 176.8(2) . . yes
Mn(1) C(2) N(2) 177.8(2) . . yes
Mn(1) C(3) N(3) 179.6(2) . . yes
Mn(1) C(4) N(4) 177.5(1) . . yes
Mn(1) C(5) N(5) 177.4(2) . . yes
Mn(1) C(6) N(6) 177.6(2) . . yes
N(7) C(7) C(8) 110.5(1) . . yes
N(7) C(7) C(9) 113.8(1) . . yes
C(8) C(7) C(9) 107.6(1) . . yes
N(8) C(9) C(7) 114.2(1) . . yes

loop_
_geom_bond_atom_site_label_1
_geom_bond_atom_site_label_2
_geom_bond_distance
_geom_bond_site_symmetry_2
_geom_bond_publ_flag
Mn(1) C(1) 1.989(2) . yes
Mn(1) C(2) 1.985(2) . yes
Mn(1) C(3) 1.987(2) . yes
Mn(1) C(4) 2.005(1) . yes
Mn(1) C(5) 1.987(2) . yes
Mn(1) C(6) 1.994(2) . yes
Mn(2) O(1) 2.244(1) . yes
Mn(2) N(1) 2.201(1) . yes
Mn(2) N(2) 2.197(1) 1_455 yes
Mn(2) N(5) 2.232(1) 4_555 yes
Mn(2) N(6) 2.204(2) 4_655 yes
Mn(2) N(7) 2.310(1) . yes
N(1) C(1) 1.148(2) . yes
N(2) C(2) 1.141(2) . yes
N(3) C(3) 1.135(2) . yes
N(4) C(4) 1.144(2) . yes
N(5) C(5) 1.150(2) . yes
N(6) C(6) 1.136(2) . yes
N(7) C(7) 1.481(2) . yes
N(8) C(9) 1.474(2) . yes
C(7) C(8) 1.510(2) . yes
C(7) C(9) 1.520(2) . yes

loop_
_geom_contact_atom_site_label_1
_geom_contact_atom_site_label_2
_geom_contact_distance
_geom_contact_site_symmetry_2
O(1) N(3) 2.740(2) 2_564
O(1) N(4) 2.789(2) 3_455
O(1) N(8) 2.964(2) 2_564
O(2) N(8) 2.884(2) 3_556
O(2) N(7) 3.128(2) 3_556
O(2) N(3) 3.152(2) .
O(2) C(3) 3.506(2) .
N(1) N(8) 3.540(2) 2_564
N(2) N(7) 3.068(2) 1_655
N(2) C(9) 3.495(2) 2_564
N(3) N(5) 3.557(2) 3_556
N(5) N(7) 3.184(2) 4_545
N(5) N(8) 3.448(2) 3_556
N(6) N(8) 3.153(2) 3_556
N(6) N(7) 3.359(2) 4_645
N(6) C(8) 3.417(2) 4_645
N(6) C(7) 3.519(2) 4_645
N(8) C(6) 3.389(2) 3_456
N(8) C(5) 3.577(2) 3_456
C(6) C(8) 3.523(3) 4_645

loop_
_geom_hbond_atom_site_label_D
_geom_hbond_atom_site_label_H
_geom_hbond_atom_site_label_A
_geom_hbond_site_symmetry_A
_geom_hbond_distance_DH
_geom_hbond_distance_HA
_geom_hbond_distance_DA
_geom_hbond_angle_DHA
_geom_hbond_publ_flag
N(7) H(1) N(8) . 0.870 2.841 3.169(2) 104.147 no
N(8) H(11) N(7) . 0.979 2.918 3.169(2) 95.708 no
N(1) O(1) 3.037(1) . 0.4308 0.1607 0.1505 95.708 no
N(1) N(7) 3.260(2) . 0.4391 0.2558 0.1180 95.708 no
N(7) N(1) 3.260(2) . 0.4859 0.3053 0.0156 95.708 no
N(7) H(2) N(5) 4_555 0.974 2.957 3.184(1) 94.413 no
N(8) H(10) O(1) 2_565 1.059 1.915 2.964(1) 169.970 no
N(8) H(9) N(1) 2_565 0.970 3.251 3.540(2) 99.329 no
